data_4515056
loop_
_publ_author_name
'Ibrahim, Hamada Mohamed'
'Behbehani, Haider'
'Mostafa, Noha S.'

_publ_section_title
;
 Scalable Sonochemical Synthetic Strategy for
 Pyrazolo[1,5-<i>a</i>]pyridine Derivatives: First Catalyst-Free Concerted
 [3 + 2] Cycloaddition of Alkyne and Alkene Derivatives to
 2-Imino-1<i>H</i>-pyridin-1-amines.
;
_journal_issue 4
_journal_name_full 'ACS omega'
_journal_page_first 7182
_journal_page_last 7193
_journal_paper_doi 10.1021/acsomega.9b00562
_journal_volume 4
_journal_year 2019
_chemical_formula_sum 'C19 H19 N5 O5 S'
_chemical_formula_weight 429.45
_chemical_name_common GH9_260813
_space_group_crystal_system monoclinic
_space_group_IT_number 14
_space_group_name_Hall '-P 2ybc'
_space_group_name_H-M_alt 'P 1 21/c 1'
_symmetry_space_group_name_Hall '-P 2ybc'
_symmetry_space_group_name_H-M 'P 1 21/c 1'
_atom_sites_solution_hydrogens geom
_atom_sites_solution_primary direct
_atom_sites_solution_secondary difmap
_cell_angle_alpha 90
_cell_angle_beta 97.338(9)
_cell_angle_gamma 90
_cell_formula_units_Z 4
_cell_length_a 11.135(2)
_cell_length_b 8.1060(14)
_cell_length_c 22.476(4)
_cell_measurement_reflns_used 8707
_cell_measurement_temperature 296.(2)
_cell_measurement_theta_max 66.5882
_cell_measurement_theta_min 3.9661
_cell_volume 2012.1(6)
_computing_cell_refinement 'SAINT V8.18C (Bruker AXS Inc., 2011)'
_computing_data_collection 'Bruker Instrument Service v2012.4.0.0'
_computing_data_reduction 'SAINT V8.18C (Bruker AXS Inc., 2011)'
_computing_structure_refinement 'SHELXL-97 (Sheldrick, 2008)'
_computing_structure_solution 'SHELXS-97 (Sheldrick, 2008)'
_diffrn_ambient_temperature 296.(2)
_diffrn_detector_area_resol_mean 8.3333
_diffrn_measured_fraction_theta_full 0.975
_diffrn_measured_fraction_theta_max 0.975
_diffrn_measurement_device_type 'Bruker X8 Prospector'
_diffrn_measurement_method 'omega and phi scans'
_diffrn_radiation_monochromator 'mirror optics'
_diffrn_radiation_type 'Cu K\a'
_diffrn_radiation_wavelength 1.54178
_diffrn_reflns_av_R_equivalents 0.0422
_diffrn_reflns_av_sigmaI/netI 0.0769
_diffrn_reflns_limit_h_max 13
_diffrn_reflns_limit_h_min -10
_diffrn_reflns_limit_k_max 8
_diffrn_reflns_limit_k_min -9
_diffrn_reflns_limit_l_max 26
_diffrn_reflns_limit_l_min -25
_diffrn_reflns_number 11489
_diffrn_reflns_theta_full 66.69
_diffrn_reflns_theta_max 66.69
_diffrn_reflns_theta_min 3.97
_diffrn_source_type 'Incoatec Cu-ImS'
_exptl_absorpt_coefficient_mu 1.804
_exptl_absorpt_correction_T_max 0.84
_exptl_absorpt_correction_T_min 0.64
_exptl_absorpt_correction_type multi-scan
_exptl_absorpt_process_details 'SADABS V2008/1 (Bruker AXS Inc.)'
_exptl_crystal_colour 'clear light yellow'
_exptl_crystal_density_diffrn 1.418
_exptl_crystal_density_method 'not measured'
_exptl_crystal_description BLOCK
_exptl_crystal_F_000 896
_exptl_crystal_size_max 0.350
_exptl_crystal_size_mid 0.200
_exptl_crystal_size_min 0.100
_refine_diff_density_max 0.860
_refine_diff_density_min -0.713
_refine_ls_extinction_method none
_refine_ls_goodness_of_fit_ref 1.125
_refine_ls_hydrogen_treatment mixed
_refine_ls_matrix_type full
_refine_ls_number_parameters 301
_refine_ls_number_reflns 3480
_refine_ls_number_restraints 79
_refine_ls_restrained_S_all 1.161
_refine_ls_R_factor_all 0.1443
_refine_ls_R_factor_gt 0.0628
_refine_ls_shift/su_max 0.000
_refine_ls_shift/su_mean 0.000
_refine_ls_structure_factor_coef Fsqd
_refine_ls_weighting_details 'calc w=1/[\s^2^(Fo^2^)+(0.1256P)^2^+1.2867P] where P=(Fo^2^+2Fc^2^)/3'
_refine_ls_weighting_scheme calc
_refine_ls_wR_factor_gt 0.1888
_refine_ls_wR_factor_ref 0.2221
_reflns_number_gt 2805
_reflns_number_total 3480
_reflns_threshold_expression >2sigma(I)
_cod_data_source_file ao9b00562_si_006.cif
_cod_data_source_block I
_cod_database_code 4515056

loop_
_space_group_symop_operation_xyz
'x, y, z'
'-x, y+1/2, -z+1/2'
'-x, -y, -z'
'x, -y-1/2, z-1/2'

loop_
_atom_site_type_symbol
_atom_site_label
_atom_site_fract_x
_atom_site_fract_y
_atom_site_fract_z
_atom_site_U_iso_or_equiv
_atom_site_adp_type
_atom_site_calc_flag
_atom_site_refinement_flags
_atom_site_occupancy
_atom_site_disorder_assembly
_atom_site_disorder_group
C C14 0.5248(4) 0.4778(5) 0.84571(19) 0.0653(11) Uani d D 1.0 . .
O O4A 0.4178(7) 0.4974(10) 0.8109(3) 0.0697(18) Uani d PDU 0.486(5) A 1
C C15A 0.3874(12) 0.3731(14) 0.7627(4) 0.096(2) Uani d PDU 0.486(5) A 1
H H15A 0.3012 0.3507 0.7566 0.115 Uiso calc PR 0.486(5) A 1
H H15B 0.4307 0.2707 0.7722 0.115 Uiso calc PR 0.486(5) A 1
C C16A 0.4282(14) 0.4547(17) 0.7076(5) 0.112(3) Uani d PDU 0.514(5) A 1
H H16A 0.3587 0.4945 0.682 0.168 Uiso calc PR 0.514(5) A 1
H H16B 0.4705 0.3756 0.6863 0.168 Uiso calc PR 0.514(5) A 1
H H16C 0.4811 0.5453 0.72 0.168 Uiso calc PR 0.514(5) A 1
O O4B 0.4550(5) 0.5515(8) 0.7965(3) 0.0557(15) Uani d PDU 0.514(5) A 2
C C15B 0.4517(9) 0.4700(13) 0.7397(4) 0.081(2) Uani d PDU 0.514(5) A 2
H H15C 0.5269 0.4106 0.7384 0.097 Uiso calc PR 0.514(5) A 2
H H15D 0.4444 0.5518 0.7079 0.097 Uiso calc PR 0.514(5) A 2
C C16B 0.3458(9) 0.3499(13) 0.7291(5) 0.087(2) Uani d PDU 0.486(5) A 2
H H16D 0.3624 0.2549 0.7543 0.13 Uiso calc PR 0.486(5) A 2
H H16E 0.3349 0.3162 0.6878 0.13 Uiso calc PR 0.486(5) A 2
H H16F 0.2735 0.403 0.7384 0.13 Uiso calc PR 0.486(5) A 2
N N2 0.5955(2) 0.6995(3) 0.98535(11) 0.0374(6) Uani d . 1.0 A .
S S1 0.84842(9) 0.05910(13) 0.21182(4) 0.0612(4) Uani d U 1.0 . .
O O1 1.0986(4) -0.1610(4) 1.09470(17) 0.0980(12) Uani d U 1.0 . .
O O5 0.7283(3) 0.0236(4) 0.17641(12) 0.0673(7) Uani d U 1.0 . .
C C9 0.9847(3) 0.3922(4) 1.06451(15) 0.0471(8) Uani d . 1.0 . .
H H9 1.0061 0.5031 1.0671 0.057 Uiso calc R 1.0 . .
C C8 0.8639(3) 0.3482(3) 1.04691(14) 0.0408(7) Uani d . 1.0 A .
C C3 0.6132(3) 0.5648(3) 0.94982(14) 0.0394(7) Uani d . 1.0 . .
N N1 0.5072(2) 0.8040(3) 0.95863(12) 0.0434(6) Uani d . 1.0 . .
N N4 0.6297(3) 0.8626(3) 1.06968(13) 0.0497(7) Uani d . 1.0 A .
H H4A 0.5729 0.9263 1.0536 0.06 Uiso calc R 1.0 . .
H H4B 0.6673 0.8855 1.1045 0.06 Uiso calc R 1.0 . .
O O2 1.2376(4) 0.0213(5) 1.0864(2) 0.1230(15) Uani d U 1.0 . .
N N3 1.1307(4) -0.0205(5) 1.08811(17) 0.0759(10) Uani d U 1.0 . .
C C11 1.0375(3) 0.1088(4) 1.07593(16) 0.0530(9) Uani d . 1.0 . .
C C10 1.0728(3) 0.2724(5) 1.07819(16) 0.0547(8) Uani d . 1.0 . .
H H10 1.1535 0.3014 1.0886 0.066 Uiso calc R 1.0 . .
C C1 0.7701(3) 0.4718(3) 1.02581(14) 0.0392(7) Uani d . 1.0 . .
C C2 0.7020(3) 0.4475(4) 0.97117(15) 0.0430(7) Uani d . 1.0 A .
H H2 0.7144 0.3547 0.9484 0.052 Uiso calc R 1.0 . .
C C4 0.5329(3) 0.5866(4) 0.89803(15) 0.0445(7) Uani d . 1.0 A .
C C12 0.9189(4) 0.0620(4) 1.06085(17) 0.0543(9) Uani d . 1.0 A .
H H12 0.8973 -0.0489 1.0608 0.065 Uiso calc R 1.0 . .
C C13 0.8325(3) 0.1819(4) 1.04584(15) 0.0482(8) Uani d . 1.0 . .
H H13 0.7522 0.1513 1.0349 0.058 Uiso calc R 1.0 A .
C C5 0.4708(3) 0.7333(4) 0.90670(15) 0.0460(7) Uani d . 1.0 A .
H H5 0.4101 0.7762 0.8787 0.055 Uiso calc R 1.0 . .
O O3 0.5882(3) 0.3609(4) 0.84149(15) 0.0895(11) Uani d D 1.0 A .
C C6 0.6592(3) 0.7292(3) 1.04087(13) 0.0382(7) Uani d . 1.0 . .
C C7 0.7496(3) 0.6142(3) 1.06100(14) 0.0395(7) Uani d . 1.0 A .
C C17 0.8159(3) 0.6386(4) 1.11899(16) 0.0463(7) Uani d . 1.0 . .
N N5 0.8685(3) 0.6596(4) 1.16537(14) 0.0651(9) Uani d . 1.0 A .
C C19 0.8524(5) -0.0390(7) 0.2811(2) 0.0859(14) Uani d U 1.0 . .
H H19A 0.7886 0.0032 0.3018 0.129 Uiso calc R 1.0 . .
H H19B 0.9291 -0.0186 0.3047 0.129 Uiso calc R 1.0 . .
H H19C 0.8417 -0.1556 0.2751 0.129 Uiso calc R 1.0 . .
C C18 0.8344(6) 0.2641(6) 0.2392(3) 0.116(2) Uani d U 1.0 . .
H H18A 0.8439 0.3416 0.2079 0.173 Uiso calc R 1.0 . .
H H18B 0.8958 0.283 0.2725 0.173 Uiso calc R 1.0 . .
H H18C 0.7559 0.2777 0.2519 0.173 Uiso calc R 1.0 . .

loop_
_atom_site_aniso_label
_atom_site_aniso_U_11
_atom_site_aniso_U_22
_atom_site_aniso_U_33
_atom_site_aniso_U_12
_atom_site_aniso_U_13
_atom_site_aniso_U_23
C14 0.064(2) 0.068(2) 0.059(2) 0.011(2) -0.0110(18) -0.026(2)
O4A 0.069(4) 0.077(4) 0.055(4) -0.004(3) -0.024(3) -0.022(3)
C15A 0.111(5) 0.105(5) 0.067(5) -0.017(4) -0.008(4) -0.026(5)
C16A 0.129(6) 0.119(6) 0.087(6) -0.016(5) 0.010(5) -0.024(6)
O4B 0.048(3) 0.075(4) 0.042(3) -0.004(2) -0.003(2) -0.018(3)
C15B 0.088(5) 0.105(5) 0.049(4) -0.017(4) 0.003(4) -0.032(5)
C16B 0.089(5) 0.105(5) 0.065(5) -0.021(4) 0.010(4) -0.046(5)
N2 0.0378(12) 0.0353(11) 0.0380(13) 0.0026(9) 0.0002(10) -0.0030(10)
S1 0.0575(6) 0.0730(6) 0.0503(6) 0.0081(4) -0.0036(4) -0.0014(4)
O1 0.117(3) 0.0701(19) 0.110(3) 0.0475(19) 0.027(2) 0.0307(18)
O5 0.0685(15) 0.0739(15) 0.0530(14) 0.0137(13) -0.0167(11) -0.0131(13)
C9 0.0491(18) 0.0440(15) 0.0472(19) 0.0033(14) 0.0025(15) 0.0038(14)
C8 0.0459(16) 0.0390(14) 0.0380(16) 0.0060(13) 0.0074(13) 0.0043(13)
C3 0.0402(15) 0.0352(13) 0.0432(17) -0.0004(11) 0.0062(13) -0.0051(12)
N1 0.0392(13) 0.0438(12) 0.0446(15) 0.0086(11) -0.0042(11) -0.0046(12)
N4 0.0543(15) 0.0457(13) 0.0458(15) 0.0135(12) -0.0068(12) -0.0108(13)
O2 0.069(2) 0.111(3) 0.182(4) 0.041(2) -0.012(3) -0.012(3)
N3 0.076(2) 0.076(2) 0.074(2) 0.037(2) 0.0049(19) 0.0039(19)
C11 0.061(2) 0.0536(18) 0.0447(19) 0.0237(17) 0.0066(16) 0.0061(16)
C10 0.0482(17) 0.066(2) 0.0484(19) 0.0118(16) 0.0001(14) 0.0036(18)
C1 0.0406(15) 0.0334(13) 0.0432(17) 0.0020(12) 0.0040(13) 0.0045(13)
C2 0.0460(17) 0.0374(14) 0.0448(18) 0.0023(12) 0.0027(14) -0.0030(13)
C4 0.0444(16) 0.0455(15) 0.0413(17) 0.0006(13) -0.0029(14) -0.0069(14)
C12 0.066(2) 0.0399(15) 0.060(2) 0.0112(15) 0.0179(19) 0.0076(15)
C13 0.0501(17) 0.0396(15) 0.056(2) 0.0020(13) 0.0108(15) 0.0040(14)
C5 0.0412(15) 0.0507(16) 0.0431(17) 0.0068(14) -0.0063(13) -0.0050(15)
O3 0.098(2) 0.081(2) 0.082(2) 0.0346(18) -0.0153(18) -0.0382(18)
C6 0.0391(14) 0.0354(13) 0.0391(16) 0.0005(11) 0.0015(12) 0.0007(12)
C7 0.0415(15) 0.0371(13) 0.0389(16) 0.0013(12) 0.0012(12) -0.0006(13)
C17 0.0487(17) 0.0411(15) 0.0480(19) 0.0078(13) 0.0016(15) 0.0009(15)
N5 0.071(2) 0.071(2) 0.0480(18) 0.0142(17) -0.0138(15) -0.0103(17)
C19 0.088(3) 0.102(3) 0.060(2) -0.013(3) -0.022(2) 0.016(2)
C18 0.121(5) 0.063(2) 0.145(6) -0.004(3) -0.048(4) -0.016(2)

loop_
_atom_type_symbol
_atom_type_description
_atom_type_scat_dispersion_real
_atom_type_scat_dispersion_imag
_atom_type_scat_source
C C 0.0181 0.0091 'International Tables Vol C Tables 4.2.6.8 and 6.1.1.4'
H H 0.0000 0.0000 'International Tables Vol C Tables 4.2.6.8 and 6.1.1.4'
N N 0.0311 0.0180 'International Tables Vol C Tables 4.2.6.8 and 6.1.1.4'
O O 0.0492 0.0322 'International Tables Vol C Tables 4.2.6.8 and 6.1.1.4'
S S 0.3331 0.5567 'International Tables Vol C Tables 4.2.6.8 and 6.1.1.4'

loop_
_geom_angle_atom_site_label_1
_geom_angle_atom_site_label_2
_geom_angle_atom_site_label_3
_geom_angle
O3 C14 O4A 122.4(5)
O3 C14 O4B 123.4(4)
O4A C14 O4B 29.8(3)
O3 C14 C4 124.5(4)
O4A C14 C4 110.8(4)
O4B C14 C4 110.4(4)
C14 O4A C15A 116.4(8)
O4A C15A C16A 103.6(8)
O4A C15A H15A 111.0
C16A C15A H15A 111.0
O4A C15A H15B 111.0
C16A C15A H15B 111.0
H15A C15A H15B 109.0
C15A C16A H16A 109.5
C15A C16A H16B 109.5
H16A C16A H16B 109.5
C15A C16A H16C 109.5
H16A C16A H16C 109.5
H16B C16A H16C 109.5
C14 O4B C15B 117.1(7)
O4B C15B C16B 111.4(7)
O4B C15B H15C 109.3
C16B C15B H15C 109.3
O4B C15B H15D 109.3
C16B C15B H15D 109.3
H15C C15B H15D 108.0
C15B C16B H16D 109.5
C15B C16B H16E 109.5
H16D C16B H16E 109.5
C15B C16B H16F 109.5
H16D C16B H16F 109.5
H16E C16B H16F 109.5
C6 N2 N1 123.0(2)
C6 N2 C3 124.6(2)
N1 N2 C3 112.4(2)
O5 S1 C19 107.9(2)
O5 S1 C18 104.5(2)
C19 S1 C18 96.3(3)
C10 C9 C8 120.8(3)
C10 C9 H9 119.6
C8 C9 H9 119.6
C13 C8 C9 118.8(3)
C13 C8 C1 119.0(3)
C9 C8 C1 122.1(3)
N2 C3 C4 105.1(2)
N2 C3 C2 118.8(3)
C4 C3 C2 136.1(3)
C5 N1 N2 103.9(2)
C6 N4 H4A 120.0
C6 N4 H4B 120.0
H4A N4 H4B 120.0
O1 N3 O2 124.1(4)
O1 N3 C11 118.7(4)
O2 N3 C11 117.0(4)
C12 C11 C10 122.3(3)
C12 C11 N3 118.7(3)
C10 C11 N3 119.0(4)
C11 C10 C9 118.3(3)
C11 C10 H10 120.9
C9 C10 H10 120.9
C2 C1 C7 120.0(3)
C2 C1 C8 118.4(3)
C7 C1 C8 121.5(3)
C1 C2 C3 119.4(3)
C1 C2 H2 120.3
C3 C2 H2 120.3
C3 C4 C5 105.6(3)
C3 C4 C14 124.4(3)
C5 C4 C14 129.9(3)
C11 C12 C13 119.0(3)
C11 C12 H12 120.5
C13 C12 H12 120.5
C12 C13 C8 120.8(3)
C12 C13 H13 119.6
C8 C13 H13 119.6
N1 C5 C4 113.0(3)
N1 C5 H5 123.5
C4 C5 H5 123.5
N4 C6 N2 117.1(3)
N4 C6 C7 126.7(3)
N2 C6 C7 116.2(2)
C6 C7 C17 118.0(3)
C6 C7 C1 121.0(3)
C17 C7 C1 121.0(3)
N5 C17 C7 179.3(4)
S1 C19 H19A 109.5
S1 C19 H19B 109.5
H19A C19 H19B 109.5
S1 C19 H19C 109.5
H19A C19 H19C 109.5
H19B C19 H19C 109.5
S1 C18 H18A 109.5
S1 C18 H18B 109.5
H18A C18 H18B 109.5
S1 C18 H18C 109.5
H18A C18 H18C 109.5
H18B C18 H18C 109.5

loop_
_geom_bond_atom_site_label_1
_geom_bond_atom_site_label_2
_geom_bond_distance
C14 O3 1.193(5)
C14 O4A 1.348(7)
C14 O4B 1.401(7)
C14 C4 1.464(5)
O4A C15A 1.487(11)
C15A C16A 1.523(5)
C15A H15A 0.97
C15A H15B 0.97
C16A H16A 0.96
C16A H16B 0.96
C16A H16C 0.96
O4B C15B 1.434(9)
C15B C16B 1.524(5)
C15B H15C 0.97
C15B H15D 0.97
C16B H16D 0.96
C16B H16E 0.96
C16B H16F 0.96
N2 C6 1.375(4)
N2 N1 1.376(3)
N2 C3 1.382(4)
S1 O5 1.495(3)
S1 C19 1.745(5)
S1 C18 1.786(5)
O1 N3 1.209(6)
C9 C10 1.387(5)
C9 C8 1.399(5)
C9 H9 0.93
C8 C13 1.392(4)
C8 C1 1.481(4)
C3 C4 1.386(5)
C3 C2 1.411(4)
N1 C5 1.317(4)
N4 C6 1.323(4)
N4 H4A 0.86
N4 H4B 0.86
O2 N3 1.243(6)
N3 C11 1.476(4)
C11 C12 1.374(6)
C11 C10 1.382(5)
C10 H10 0.93
C1 C2 1.372(5)
C1 C7 1.434(4)
C2 H2 0.93
C4 C5 1.401(4)
C12 C13 1.380(5)
C12 H12 0.93
C13 H13 0.93
C5 H5 0.93
C6 C7 1.404(4)
C7 C17 1.427(5)
C17 N5 1.141(4)
C19 H19A 0.96
C19 H19B 0.96
C19 H19C 0.96
C18 H18A 0.96
C18 H18B 0.96
C18 H18C 0.96

loop_
_geom_torsion_atom_site_label_1
_geom_torsion_atom_site_label_2
_geom_torsion_atom_site_label_3
_geom_torsion_atom_site_label_4
_geom_torsion
O3 C14 O4A C15A -5.5(10)
O4B C14 O4A C15A 96.2(11)
C4 C14 O4A C15A -168.8(6)
C14 O4A C15A C16A -95.6(12)
O3 C14 O4B C15B 6.5(9)
O4A C14 O4B C15B -91.6(11)
C4 C14 O4B C15B 172.0(5)
C14 O4B C15B C16B 91.7(10)
C10 C9 C8 C13 2.7(5)
C10 C9 C8 C1 -173.3(3)
C6 N2 C3 C4 -178.5(3)
N1 N2 C3 C4 0.6(3)
C6 N2 C3 C2 0.2(4)
N1 N2 C3 C2 179.3(3)
C6 N2 N1 C5 179.2(3)
C3 N2 N1 C5 0.0(3)
O1 N3 C11 C12 -12.7(6)
O2 N3 C11 C12 162.1(4)
O1 N3 C11 C10 169.4(4)
O2 N3 C11 C10 -15.8(6)
C12 C11 C10 C9 -0.2(5)
N3 C11 C10 C9 177.7(3)
C8 C9 C10 C11 -2.1(5)
C13 C8 C1 C2 -50.1(4)
C9 C8 C1 C2 126.0(3)
C13 C8 C1 C7 129.9(3)
C9 C8 C1 C7 -54.0(4)
C7 C1 C2 C3 0.7(4)
C8 C1 C2 C3 -179.2(3)
N2 C3 C2 C1 -1.4(4)
C4 C3 C2 C1 176.9(3)
N2 C3 C4 C5 -0.9(3)
C2 C3 C4 C5 -179.3(3)
N2 C3 C4 C14 176.3(3)
C2 C3 C4 C14 -2.2(6)
O3 C14 C4 C3 -1.9(7)
O4A C14 C4 C3 161.0(5)
O4B C14 C4 C3 -167.1(4)
O3 C14 C4 C5 174.6(4)
O4A C14 C4 C5 -22.5(7)
O4B C14 C4 C5 9.4(6)
C10 C11 C12 C13 1.8(5)
N3 C11 C12 C13 -176.1(3)
C11 C12 C13 C8 -1.1(5)
C9 C8 C13 C12 -1.1(5)
C1 C8 C13 C12 175.1(3)
N2 N1 C5 C4 -0.6(4)
C3 C4 C5 N1 1.0(4)
C14 C4 C5 N1 -176.0(4)
N1 N2 C6 N4 2.1(4)
C3 N2 C6 N4 -178.8(3)
N1 N2 C6 C7 -177.6(2)
C3 N2 C6 C7 1.5(4)
N4 C6 C7 C17 1.7(4)
N2 C6 C7 C17 -178.6(3)
N4 C6 C7 C1 178.3(3)
N2 C6 C7 C1 -2.1(4)
C2 C1 C7 C6 1.0(4)
C8 C1 C7 C6 -179.0(3)
C2 C1 C7 C17 177.5(3)
C8 C1 C7 C17 -2.6(4)
C6 C7 C17 N5 -10.(30)
C1 C7 C17 N5 170.(100)
